data_4332610
loop_
_publ_author_name
'Hsu, Miao-Hsing'
'Chen, Rung-Tsang'
'Sheu, Wen-Shyan'
'Shieh, Minghuey'

_publ_section_title
;
 Carbon Dioxide Fixation by an Unprecedented Hydroxo Lead&#x2212;Chromium
 Carbonyl Complex:&#x00A0; Synthesis, Reactivity, and Theoretical
 Calculations
;
_journal_issue 17
_journal_name_full 'Inorganic Chemistry'
_journal_page_first 6740
_journal_page_last 6747
_journal_paper_doi 10.1021/ic060554o
_journal_volume 45
_journal_year 2006
_chemical_formula_moiety 'C37 H40 Cr4 N2 O23 Pb2'
_chemical_formula_sum 'C37 H40 Cr4 N2 O23 Pb2'
_chemical_formula_weight 1503.11
_chemical_name_systematic
;
 ?
;
_space_group_IT_number 15
_symmetry_cell_setting monoclinic
_symmetry_space_group_name_Hall '-C 2yc'
_symmetry_space_group_name_H-M 'C 1 2/c 1'
_atom_sites_solution_hydrogens geom
_atom_sites_solution_primary direct
_atom_sites_solution_secondary difmap
_audit_creation_method SHELXL-97
_cell_angle_alpha 90.00
_cell_angle_beta 90.3523(9)
_cell_angle_gamma 90.00
_cell_formula_units_Z 4
_cell_length_a 22.5661(5)
_cell_length_b 10.4650(2)
_cell_length_c 22.5559(6)
_cell_measurement_reflns_used 19116
_cell_measurement_temperature 298(2)
_cell_measurement_theta_max 25.028
_cell_measurement_theta_min 1.958
_cell_volume 5326.6(2)
_computing_cell_refinement 'HKL Scalepack (Otwinowski & Minor 1997)'
_computing_data_collection 'Collect (Nonius BV, 1997-2000)'
_computing_data_reduction 'HKL Denzo and Scalepack (Otwinowski & Minor 19'
_computing_molecular_graphics 'Ortep-3 for Windows (Farrugia, 1997)'
_computing_publication_material 'WinGX publication routines (Farrugia, 1999)'
_computing_structure_refinement 'SHELXL-97 (Sheldrick, 1997)'
_computing_structure_solution 'SHELXS-97 (Sheldrick, 1997)'
_diffrn_ambient_temperature 298(2)
_diffrn_measured_fraction_theta_full 0.993
_diffrn_measured_fraction_theta_max 0.993
_diffrn_measurement_device_type KappaCCD
_diffrn_measurement_method 'CCD rotation images, thick slices'
_diffrn_radiation_monochromator graphite
_diffrn_radiation_source 'fine-focus sealed tube'
_diffrn_radiation_type MoK\a
_diffrn_radiation_wavelength 0.71073
_diffrn_reflns_av_R_equivalents 0.0626
_diffrn_reflns_av_sigmaI/netI 0.0616
_diffrn_reflns_limit_h_max 25
_diffrn_reflns_limit_h_min -26
_diffrn_reflns_limit_k_max 12
_diffrn_reflns_limit_k_min -11
_diffrn_reflns_limit_l_max 26
_diffrn_reflns_limit_l_min -20
_diffrn_reflns_number 14236
_diffrn_reflns_theta_full 24.99
_diffrn_reflns_theta_max 24.99
_diffrn_reflns_theta_min 2.15
_exptl_absorpt_coefficient_mu 7.161
_exptl_absorpt_correction_T_max 0.5323
_exptl_absorpt_correction_T_min 0.4713
_exptl_absorpt_correction_type multi-scan
_exptl_absorpt_process_details
;
 ?
;
_exptl_crystal_colour orange
_exptl_crystal_density_diffrn 1.874
_exptl_crystal_density_method 'not measured'
_exptl_crystal_description prism
_exptl_crystal_F_000 2880
_exptl_crystal_size_max 0.14
_exptl_crystal_size_mid 0.1
_exptl_crystal_size_min 0.05
_refine_diff_density_max 1.133
_refine_diff_density_min -1.420
_refine_diff_density_rms 0.334
_refine_ls_extinction_method none
_refine_ls_goodness_of_fit_ref 1.069
_refine_ls_hydrogen_treatment fixed
_refine_ls_matrix_type full
_refine_ls_number_parameters 328
_refine_ls_number_reflns 4660
_refine_ls_number_restraints 0
_refine_ls_restrained_S_all 1.069
_refine_ls_R_factor_all 0.0708
_refine_ls_R_factor_gt 0.0399
_refine_ls_shift/su_max 0.002
_refine_ls_shift/su_mean 0.000
_refine_ls_structure_factor_coef Fsqd
_refine_ls_weighting_details 'calc w=1/[\s^2^(Fo^2^)+(0.0678P)^2^+0.0000P] where P=(Fo^2^+2Fc^2^)/3'
_refine_ls_weighting_scheme calc
_refine_ls_wR_factor_gt 0.0974
_refine_ls_wR_factor_ref 0.1316
_reflns_number_gt 3339
_reflns_number_total 4660
_reflns_threshold_expression >2sigma(I)
_cod_data_source_file ic060554osup1.cif
_cod_data_source_block '[Et4N]2[3]'
_cod_original_sg_symbol_H-M 'C 2/c'
_cod_database_code 4332610

loop_
_symmetry_equiv_pos_as_xyz
'x, y, z'
'-x, y, -z+1/2'
'x+1/2, y+1/2, z'
'-x+1/2, y+1/2, -z+1/2'
'-x, -y, -z'
'x, -y, z-1/2'
'-x+1/2, -y+1/2, -z'
'x+1/2, -y+1/2, z-1/2'

loop_
_atom_site_label
_atom_site_type_symbol
_atom_site_fract_x
_atom_site_fract_y
_atom_site_fract_z
_atom_site_U_iso_or_equiv
_atom_site_adp_type
_atom_site_occupancy
_atom_site_symmetry_multiplicity
_atom_site_calc_flag
_atom_site_refinement_flags
Pb1 Pb 0.085899(14) 0.73467(3) 0.180423(15) 0.05635(17) Uani 1 1 d .
Cr1 Cr 0.04768(7) 0.72014(13) 0.06965(7) 0.0595(4) Uani 1 1 d .
Cr2 Cr 0.18219(6) 0.77272(13) 0.24548(7) 0.0584(4) Uani 1 1 d .
O1 O 0.1653(4) 0.8318(11) 0.0336(5) 0.154(4) Uani 1 1 d .
O2 O -0.0089(4) 0.9838(8) 0.0688(4) 0.109(3) Uani 1 1 d .
O3 O 0.0213(5) 0.6766(11) -0.0594(4) 0.138(4) Uani 1 1 d .
O4 O -0.0693(3) 0.6108(8) 0.1117(4) 0.109(3) Uani 1 1 d .
O5 O 0.1010(4) 0.4555(8) 0.0781(4) 0.128(3) Uani 1 1 d .
O6 O 0.2526(4) 0.6401(10) 0.1500(4) 0.138(4) Uani 1 1 d .
O7 O 0.1637(3) 0.5131(7) 0.3009(3) 0.094(2) Uani 1 1 d .
O8 O 0.2923(3) 0.8272(9) 0.3157(4) 0.111(3) Uani 1 1 d .
O9 O 0.1072(4) 0.8960(7) 0.3413(4) 0.107(3) Uani 1 1 d .
O10 O 0.1967(3) 1.0186(7) 0.1780(4) 0.113(3) Uani 1 1 d .
O11 O 0.0000 0.7411(6) 0.2500 0.057(2) Uani 1 2 d S
O12 O 0.0394(2) 0.5566(5) 0.2202(2) 0.0588(15) Uani 1 1 d .
N1 N 0.0000 0.1964(9) 0.2500 0.060(3) Uani 1 2 d S
N2 N 0.2500 0.2500 0.0000 0.079(4) Uani 1 2 d S
C1 C 0.1206(5) 0.7912(12) 0.0479(5) 0.091(3) Uani 1 1 d .
C2 C 0.0125(4) 0.8864(10) 0.0695(4) 0.071(3) Uani 1 1 d .
C3 C 0.0307(5) 0.6939(12) -0.0099(6) 0.090(3) Uani 1 1 d .
C4 C -0.0255(4) 0.6534(9) 0.0964(4) 0.073(3) Uani 1 1 d .
C5 C 0.0810(4) 0.5562(11) 0.0750(5) 0.081(3) Uani 1 1 d .
C6 C 0.2252(4) 0.6888(11) 0.1859(5) 0.083(3) Uani 1 1 d .
C7 C 0.1694(3) 0.6121(10) 0.2810(5) 0.070(3) Uani 1 1 d .
C8 C 0.2504(5) 0.8042(10) 0.2891(5) 0.075(3) Uani 1 1 d .
C9 C 0.1347(4) 0.8507(9) 0.3055(5) 0.069(3) Uani 1 1 d .
C10 C 0.1901(4) 0.9275(10) 0.2034(4) 0.070(3) Uani 1 1 d .
C11 C 0.0000 0.6164(12) 0.2500 0.053(3) Uani 1 2 d S
C12 C 0.0428(5) 0.2821(9) 0.2830(6) 0.087(4) Uani 1 1 d .
H12A H 0.0608 0.3408 0.2559 0.104 Uiso 1 1 d R
H12B H 0.0207 0.3289 0.3121 0.104 Uiso 1 1 d R
C13 C 0.0905(5) 0.2152(10) 0.3176(6) 0.092(4) Uani 1 1 d .
H13A H 0.1158 0.2739 0.3385 0.111 Uiso 1 1 d R
H13B H 0.1133 0.1685 0.2891 0.111 Uiso 1 1 d R
H13C H 0.0732 0.1567 0.3453 0.111 Uiso 1 1 d R
C14 C -0.0321(4) 0.1080(10) 0.2917(4) 0.080(3) Uani 1 1 d .
H14A H -0.0587 0.0550 0.2692 0.096 Uiso 1 1 d R
H14B H -0.0035 0.0554 0.3118 0.096 Uiso 1 1 d R
C15 C -0.0681(5) 0.1667(18) 0.3397(6) 0.137(5) Uani 1 1 d .
H15A H -0.0858 0.1001 0.3629 0.164 Uiso 1 1 d R
H15B H -0.0986 0.2185 0.3222 0.164 Uiso 1 1 d R
H15C H -0.0432 0.2189 0.3657 0.164 Uiso 1 1 d R
C16 C 0.1905(12) 0.225(2) 0.0351(11) 0.095(8) Uani 0.50 1 d P
C17 C 0.1425(5) 0.1616(15) -0.0006(6) 0.120(5) Uani 1 1 d .
C18 C 0.2695(10) 0.178(2) 0.0578(9) 0.090(7) Uani 0.50 1 d P
C19 C 0.2895(6) 0.0291(15) 0.0311(8) 0.158(7) Uani 1 1 d .
C20 C 0.2953(10) 0.307(3) 0.0349(11) 0.092(7) Uani 0.50 1 d P
C21 C 0.2342(9) 0.387(2) 0.0297(10) 0.087(6) Uani 0.50 1 d P

loop_
_atom_site_aniso_label
_atom_site_aniso_U_11
_atom_site_aniso_U_22
_atom_site_aniso_U_33
_atom_site_aniso_U_23
_atom_site_aniso_U_13
_atom_site_aniso_U_12
Pb1 0.0459(2) 0.0594(3) 0.0636(3) 0.00781(15) -0.00880(16) -0.00461(14)
Cr1 0.0571(9) 0.0609(9) 0.0604(9) 0.0028(7) -0.0033(7) -0.0062(6)
Cr2 0.0430(8) 0.0603(9) 0.0718(10) 0.0088(7) -0.0092(7) -0.0003(6)
O1 0.102(7) 0.178(10) 0.181(10) 0.024(8) 0.038(7) -0.068(7)
O2 0.150(7) 0.068(5) 0.108(6) 0.008(4) 0.004(5) 0.025(5)
O3 0.179(10) 0.161(9) 0.072(6) -0.019(6) -0.034(6) -0.011(7)
O4 0.060(4) 0.110(6) 0.157(8) -0.003(5) 0.003(5) -0.024(4)
O5 0.121(7) 0.082(6) 0.183(9) 0.002(6) 0.034(6) 0.036(5)
O6 0.108(7) 0.160(9) 0.146(8) -0.022(7) 0.042(6) 0.019(6)
O7 0.082(5) 0.071(5) 0.130(6) 0.026(4) 0.008(4) 0.010(4)
O8 0.083(5) 0.118(7) 0.132(7) 0.021(6) -0.052(5) -0.017(5)
O9 0.134(7) 0.085(5) 0.102(6) -0.007(4) 0.026(5) 0.023(5)
O10 0.092(5) 0.078(5) 0.167(8) 0.053(5) -0.024(5) -0.021(4)
O11 0.050(5) 0.039(5) 0.080(6) 0.000 -0.004(4) 0.000
O12 0.050(3) 0.052(3) 0.075(4) 0.009(3) 0.009(3) -0.001(3)
N1 0.056(6) 0.050(6) 0.074(7) 0.000 -0.018(5) 0.000
N2 0.062(8) 0.115(11) 0.060(8) 0.003(7) 0.018(6) 0.010(6)
C1 0.080(8) 0.101(8) 0.092(8) 0.017(7) -0.002(7) -0.017(6)
C2 0.086(7) 0.067(7) 0.059(6) 0.001(5) -0.003(5) -0.009(5)
C3 0.106(9) 0.089(8) 0.076(8) -0.003(7) -0.015(7) -0.006(7)
C4 0.059(6) 0.070(6) 0.090(7) 0.004(5) -0.007(5) -0.001(5)
C5 0.059(6) 0.085(8) 0.100(8) -0.003(6) 0.005(6) 0.001(5)
C6 0.056(6) 0.085(7) 0.107(9) 0.006(7) -0.002(6) -0.005(5)
C7 0.038(5) 0.063(6) 0.108(8) 0.000(6) -0.002(5) 0.008(4)
C8 0.066(6) 0.072(6) 0.085(7) 0.023(6) -0.017(6) -0.005(5)
C9 0.082(7) 0.049(6) 0.076(7) 0.006(5) -0.009(6) 0.001(5)
C10 0.047(5) 0.077(7) 0.087(7) 0.011(6) -0.018(5) -0.013(5)
C11 0.038(6) 0.064(8) 0.058(8) 0.000 -0.015(6) 0.000
C12 0.074(7) 0.051(5) 0.135(11) 0.003(6) -0.047(7) -0.002(5)
C13 0.083(8) 0.077(7) 0.117(10) 0.018(6) -0.049(7) -0.008(6)
C14 0.071(6) 0.083(7) 0.087(7) 0.000(6) -0.001(6) -0.020(5)
C15 0.081(8) 0.203(17) 0.126(12) -0.025(12) 0.004(8) -0.007(10)
C16 0.088(18) 0.115(18) 0.082(17) 0.024(13) 0.047(14) 0.019(14)
C17 0.064(7) 0.153(13) 0.142(12) 0.013(10) 0.002(8) -0.007(8)
C18 0.104(18) 0.093(16) 0.073(16) 0.009(12) -0.002(13) 0.007(14)
C19 0.114(11) 0.120(12) 0.239(19) 0.060(12) 0.038(12) 0.023(9)
C20 0.078(16) 0.106(18) 0.091(17) 0.001(14) -0.024(13) 0.001(13)
C21 0.086(14) 0.070(13) 0.107(17) -0.019(12) 0.013(13) 0.017(11)

loop_
_atom_type_symbol
_atom_type_description
_atom_type_scat_dispersion_real
_atom_type_scat_dispersion_imag
_atom_type_scat_source
C C 0.0033 0.0016 'International Tables Vol C Tables 4.2.6.8 and 6.1.1.4'
H H 0.0000 0.0000 'International Tables Vol C Tables 4.2.6.8 and 6.1.1.4'
Cr Cr 0.3209 0.6236 'International Tables Vol C Tables 4.2.6.8 and 6.1.1.4'
Pb Pb -3.3944 10.1111 'International Tables Vol C Tables 4.2.6.8 and 6.1.1.4'
N N 0.0061 0.0033 'International Tables Vol C Tables 4.2.6.8 and 6.1.1.4'
O O 0.0106 0.0060 'International Tables Vol C Tables 4.2.6.8 and 6.1.1.4'

loop_
_geom_angle_atom_site_label_1
_geom_angle_atom_site_label_2
_geom_angle_atom_site_label_3
_geom_angle
_geom_angle_site_symmetry_1
_geom_angle_site_symmetry_3
O12 Pb1 O11 54.9(2) . .
O12 Pb1 Cr1 100.02(14) . .
O11 Pb1 Cr1 110.18(3) . .
O12 Pb1 Cr2 106.13(14) . .
O11 Pb1 Cr2 106.56(4) . .
Cr1 Pb1 Cr2 142.70(4) . .
O12 Pb1 C11 27.1(2) . .
O11 Pb1 C11 27.9(2) . .
Cr1 Pb1 C11 106.40(6) . .
Cr2 Pb1 C11 109.02(3) . .
C3 Cr1 C1 89.0(5) . .
C3 Cr1 C5 90.4(5) . .
C1 Cr1 C5 91.6(5) . .
C3 Cr1 C4 94.5(5) . .
C1 Cr1 C4 176.3(5) . .
C5 Cr1 C4 89.6(4) . .
C3 Cr1 C2 92.9(5) . .
C1 Cr1 C2 90.2(5) . .
C5 Cr1 C2 176.3(4) . .
C4 Cr1 C2 88.4(4) . .
C3 Cr1 Pb1 171.3(4) . .
C1 Cr1 Pb1 86.7(4) . .
C5 Cr1 Pb1 82.1(3) . .
C4 Cr1 Pb1 90.0(3) . .
C2 Cr1 Pb1 94.7(3) . .
C8 Cr2 C7 93.5(4) . .
C8 Cr2 C6 91.8(5) . .
C7 Cr2 C6 88.2(4) . .
C8 Cr2 C10 91.9(4) . .
C7 Cr2 C10 174.1(4) . .
C6 Cr2 C10 89.5(4) . .
C8 Cr2 C9 90.9(4) . .
C7 Cr2 C9 89.5(4) . .
C6 Cr2 C9 176.6(4) . .
C10 Cr2 C9 92.6(4) . .
C8 Cr2 Pb1 177.8(3) . .
C7 Cr2 Pb1 88.5(3) . .
C6 Cr2 Pb1 87.7(3) . .
C10 Cr2 Pb1 86.0(3) . .
C9 Cr2 Pb1 89.7(3) . .
C11 O11 Pb1 88.47(15) . 2
C11 O11 Pb1 88.47(16) . .
Pb1 O11 Pb1 176.9(3) 2 .
C11 O12 Pb1 97.3(5) . .
C14 N1 C14 104.4(10) . 2
C14 N1 C12 111.3(6) . 2
C14 N1 C12 111.4(6) 2 2
C14 N1 C12 111.4(6) . .
C14 N1 C12 111.3(6) 2 .
C12 N1 C12 107.1(10) 2 .
C20 N2 C20 180(3) 7 .
C20 N2 C18 117.2(13) 7 .
C20 N2 C18 62.8(13) . .
C20 N2 C18 62.8(13) 7 7
C20 N2 C18 117.2(13) . 7
C18 N2 C18 180(2) . 7
C20 N2 C16 66.2(14) 7 .
C20 N2 C16 113.8(14) . .
C18 N2 C16 74.9(12) . .
C18 N2 C16 105.1(12) 7 .
C20 N2 C16 113.8(14) 7 7
C20 N2 C16 66.2(14) . 7
C18 N2 C16 105.1(12) . 7
C18 N2 C16 74.9(12) 7 7
C16 N2 C16 180(2) . 7
C20 N2 C21 63.7(12) 7 7
C20 N2 C21 116.3(12) . 7
C18 N2 C21 81.9(12) . 7
C18 N2 C21 98.1(12) 7 7
C16 N2 C21 104.4(11) . 7
C16 N2 C21 75.6(11) 7 7
C20 N2 C21 116.3(12) 7 .
C20 N2 C21 63.7(12) . .
C18 N2 C21 98.1(12) . .
C18 N2 C21 81.9(12) 7 .
C16 N2 C21 75.6(11) . .
C16 N2 C21 104.4(11) 7 .
C21 N2 C21 180.0(19) 7 .
O1 C1 Cr1 178.1(13) . .
O2 C2 Cr1 178.9(11) . .
O3 C3 Cr1 178.6(12) . .
O4 C4 Cr1 178.3(10) . .
O5 C5 Cr1 179.4(12) . .
O6 C6 Cr2 178.2(11) . .
O7 C7 Cr2 177.0(8) . .
O8 C8 Cr2 178.1(10) . .
O9 C9 Cr2 179.2(9) . .
O10 C10 Cr2 177.7(9) . .
O12 C11 O12 121.6(11) 2 .
O12 C11 O11 119.2(5) 2 .
O12 C11 O11 119.2(5) . .
O12 C11 Pb1 55.6(3) 2 2
O12 C11 Pb1 176.6(6) . 2
O11 C11 Pb1 63.7(2) . 2
O12 C11 Pb1 176.6(6) 2 .
O12 C11 Pb1 55.6(3) . .
O11 C11 Pb1 63.7(2) . .
Pb1 C11 Pb1 127.3(4) 2 .
C13 C12 N1 115.7(8) . .
C15 C14 N1 117.8(10) . .
C17 C16 N2 114.6(16) . .
C17 C16 C20 62.6(15) . 7
N2 C16 C20 52.1(10) . 7
C17 C16 C18 134.4(17) . .
N2 C16 C18 52.0(10) . .
C20 C16 C18 91.0(14) 7 .
C17 C16 C21 135.1(18) . .
N2 C16 C21 53.1(9) . .
C20 C16 C21 91.0(14) 7 .
C18 C16 C21 76.7(14) . .
C16 C17 C20 63.2(12) . 7
C20 C18 N2 54.1(11) . .
C20 C18 C19 124.5(17) . .
N2 C18 C19 102.4(13) . .
C20 C18 C16 92.3(16) . .
N2 C18 C16 53.0(9) . .
C19 C18 C16 112.3(16) . .
C21 C19 C18 74.7(12) 7 .
N2 C20 C18 63.2(13) . .
N2 C20 C21 64.3(12) . .
C18 C20 C21 98.7(17) . .
N2 C20 C16 61.7(14) . 7
C18 C20 C16 102.4(19) . 7
C21 C20 C16 102.0(18) . 7
N2 C20 C17 116.0(16) . 7
C18 C20 C17 131(2) . 7
C21 C20 C17 126.6(19) . 7
C16 C20 C17 54.3(13) 7 7
C20 C21 N2 51.9(11) . .
C20 C21 C19 125.8(16) . 7
N2 C21 C19 101.0(13) . 7
C20 C21 C16 88.7(15) . .
N2 C21 C16 51.3(8) . .
C19 C21 C16 109.7(16) 7 .

loop_
_geom_bond_atom_site_label_1
_geom_bond_atom_site_label_2
_geom_bond_distance
_geom_bond_site_symmetry_2
Pb1 O12 2.321(5) .
Pb1 O11 2.5024(4) .
Pb1 Cr1 2.6426(16) .
Pb1 Cr2 2.6447(15) .
Pb1 C11 2.791(5) .
Cr1 C3 1.853(13) .
Cr1 C1 1.874(12) .
Cr1 C5 1.877(12) .
Cr1 C4 1.896(10) .
Cr1 C2 1.912(11) .
Cr2 C8 1.851(11) .
Cr2 C7 1.885(11) .
Cr2 C6 1.881(13) .
Cr2 C10 1.886(11) .
Cr2 C9 1.914(11) .
O1 C1 1.142(12) .
O2 C2 1.129(11) .
O3 C3 1.149(12) .
O4 C4 1.138(10) .
O5 C5 1.148(12) .
O6 C6 1.142(12) .
O7 C7 1.137(10) .
O8 C8 1.142(11) .
O9 C9 1.127(10) .
O10 C10 1.124(10) .
O11 C11 1.305(13) .
O11 Pb1 2.5024(4) 2
O12 C11 1.281(7) .
N1 C14 1.509(11) .
N1 C14 1.509(11) 2
N1 C12 1.511(11) 2
N1 C12 1.511(11) .
N2 C20 1.42(2) 7
N2 C20 1.42(2) .
N2 C18 1.56(2) .
N2 C18 1.56(2) 7
N2 C16 1.59(2) .
N2 C16 1.59(2) 7
N2 C21 1.625(19) 7
N2 C21 1.625(19) .
C11 O12 1.281(7) 2
C11 Pb1 2.791(5) 2
C12 C13 1.499(13) .
C14 C15 1.489(14) .
C16 C17 1.50(3) .
C16 C20 1.65(3) 7
C16 C18 1.92(4) .
C16 C21 1.97(3) .
C17 C20 1.64(3) 7
C18 C20 1.56(3) .
C18 C19 1.73(3) .
C19 C21 1.71(3) 7
C20 C21 1.62(3) .
C20 C16 1.65(3) 7
C20 C17 1.64(3) 7
C21 C19 1.71(3) 7
